data_7225238
loop_
_publ_author_name
'Guo, Hai-Yang'
'Zhang, Xiao'
'Cui, Xiao-Bing'
'Huo, Qi-Sheng'
'Xu, Ji-Qing'

_publ_section_title
;
 Vanadoantimonates: from discrete clusters to high dimensional aggregates
;
_journal_issue 27
_journal_name_full CrystEngComm
_journal_page_first 5130
_journal_paper_doi 10.1039/C6CE00616G
_journal_volume 18
_journal_year 2016
_chemical_formula_sum 'H16 O48 Sb8 V14'
_chemical_formula_weight 2471.29
_space_group_crystal_system monoclinic
_space_group_IT_number 14
_space_group_name_Hall '-P 2yn'
_space_group_name_H-M_alt 'P 1 21/n 1'
_symmetry_space_group_name_Hall '-P 2yn'
_symmetry_space_group_name_H-M 'P 1 21/n 1'
_audit_creation_method SHELXL-2014/7
_audit_update_record
;
2016-04-26 deposited with the CCDC.
2016-05-13 downloaded from the CCDC.
;
_cell_angle_alpha 90
_cell_angle_beta 109.348(9)
_cell_angle_gamma 90
_cell_formula_units_Z 2
_cell_length_a 13.6766(10)
_cell_length_b 11.9042(5)
_cell_length_c 19.2758(15)
_cell_measurement_reflns_used 4048
_cell_measurement_temperature 293(2)
_cell_measurement_theta_max 27.33
_cell_measurement_theta_min 3.42
_cell_volume 2961.0(4)
_computing_cell_refinement 'CrysAlisPro 1.171.38.41 (Rigaku OD, 2015)'
_computing_data_collection 'CrysAlisPro 1.171.38.41 (Rigaku OD, 2015)'
_computing_data_reduction 'CrysAlisPro 1.171.38.41 (Rigaku OD, 2015)'
_computing_molecular_graphics 'SHELXL-2014/7 (Sheldrick, 2014)'
_computing_publication_material 'SHELXL-2014/7 (Sheldrick, 2014)'
_computing_structure_refinement 'SHELXL-2014/7 (Sheldrick, 2014)'
_computing_structure_solution 'SHELXL-2014/7 (Sheldrick, 2014)'
_diffrn_ambient_temperature 293(2)
_diffrn_measured_fraction_theta_full 0.998
_diffrn_measured_fraction_theta_max 0.854
_diffrn_measurement_device_type 'SuperNova, Dual, Cu at zero, Eos'
_diffrn_radiation_type MoK\a
_diffrn_radiation_wavelength 0.71073
_diffrn_reflns_av_R_equivalents 0.0383
_diffrn_reflns_av_unetI/netI 0.0503
_diffrn_reflns_Laue_measured_fraction_full 0.998
_diffrn_reflns_Laue_measured_fraction_max 0.854
_diffrn_reflns_limit_h_max 17
_diffrn_reflns_limit_h_min -17
_diffrn_reflns_limit_k_max 16
_diffrn_reflns_limit_k_min -14
_diffrn_reflns_limit_l_max 24
_diffrn_reflns_limit_l_min -22
_diffrn_reflns_number 16739
_diffrn_reflns_point_group_measured_fraction_full 0.998
_diffrn_reflns_point_group_measured_fraction_max 0.854
_diffrn_reflns_theta_full 25.242
_diffrn_reflns_theta_max 29.187
_diffrn_reflns_theta_min 3.157
_exptl_absorpt_coefficient_mu 5.764
_exptl_absorpt_correction_T_max 1.00000
_exptl_absorpt_correction_T_min 0.83285
_exptl_absorpt_correction_type multi-scan
_exptl_crystal_colour black
_exptl_crystal_density_diffrn 2.772
_exptl_crystal_description polyhedron
_exptl_crystal_F_000 2260
_exptl_crystal_size_max 0.200
_exptl_crystal_size_mid 0.140
_exptl_crystal_size_min 0.120
_refine_diff_density_max 3.242
_refine_diff_density_min -2.367
_refine_diff_density_rms 0.301
_refine_ls_extinction_method none
_refine_ls_goodness_of_fit_ref 1.021
_refine_ls_hydrogen_treatment undef
_refine_ls_matrix_type full
_refine_ls_number_parameters 334
_refine_ls_number_reflns 6841
_refine_ls_number_restraints 30
_refine_ls_restrained_S_all 1.019
_refine_ls_R_factor_all 0.1011
_refine_ls_R_factor_gt 0.0676
_refine_ls_shift/su_max 0.001
_refine_ls_shift/su_mean 0.000
_refine_ls_structure_factor_coef Fsqd
_refine_ls_weighting_details 'w=1/[\s^2^(Fo^2^)+(0.0879P)^2^+86.6103P] where P=(Fo^2^+2Fc^2^)/3'
_refine_ls_weighting_scheme calc
_refine_ls_wR_factor_gt 0.1731
_refine_ls_wR_factor_ref 0.2071
_reflns_Friedel_coverage 0.000
_reflns_number_gt 4914
_reflns_number_total 6841
_reflns_threshold_expression 'I > 2\s(I)'
_cod_data_source_file c6ce00616g2.cif
_cod_data_source_block shelx_4
_cod_depositor_comments 'Adding full bibliography for 7225235--7225239.cif.'
_cod_database_code 7225238
_shelx_shelxl_version_number 2014/7
_shelx_space_group_comment
;
The symmetry employed for this shelxl refinement is uniquely defined
by the following loop, which should always be used as a source of
symmetry information in preference to the above space-group names.
They are only intended as comments.
;
_shelx_estimated_absorpt_t_min 0.392
_shelx_estimated_absorpt_t_max 0.545

loop_
_space_group_symop_operation_xyz
'x, y, z'
'-x+1/2, y+1/2, -z+1/2'
'-x, -y, -z'
'x-1/2, -y-1/2, z-1/2'

loop_
_atom_site_label
_atom_site_type_symbol
_atom_site_fract_x
_atom_site_fract_y
_atom_site_fract_z
_atom_site_U_iso_or_equiv
_atom_site_adp_type
_atom_site_occupancy
_atom_site_site_symmetry_order
_atom_site_calc_flag
_atom_site_refinement_flags_adp
_atom_site_refinement_flags_occupancy
Sb4 Sb 0.71304(6) 0.04471(7) -0.22214(5) 0.0334(2) Uani 1 1 d . .
Sb3 Sb 1.10146(7) 0.38786(7) 0.03924(5) 0.0367(2) Uani 1 1 d . .
Sb2 Sb 0.95032(7) 0.09928(7) -0.25280(5) 0.0367(2) Uani 1 1 d . .
Sb1 Sb 0.85962(7) 0.33791(7) 0.06729(5) 0.0402(2) Uani 1 1 d . .
V7 V 0.88450(17) 0.26755(16) -0.11252(12) 0.0323(5) Uani 1 1 d . .
V6 V 1.08589(17) 0.17591(16) 0.17643(12) 0.0336(5) Uani 1 1 d . .
V5 V 0.73254(17) 0.13654(19) -0.05394(13) 0.0365(5) Uani 1 1 d . .
V4 V 0.75023(17) -0.16344(18) -0.09875(13) 0.0364(5) Uani 1 1 d . .
V3 V 0.88756(19) -0.22522(19) 0.09951(14) 0.0417(6) Uani 1 1 d . .
V2 V 0.86906(19) 0.0756(2) 0.14183(15) 0.0436(6) Uani 1 1 d . .
V1 V 0.7305(2) -0.0660(3) 0.0313(2) 0.0622(8) Uani 1 1 d . .
O21 O 0.7868(7) 0.1401(7) -0.1362(5) 0.0347(19) Uani 1 1 d . .
O20 O 0.7966(7) -0.0863(7) -0.1715(5) 0.037(2) Uani 1 1 d . .
O19 O 0.9396(7) 0.2127(7) 0.1231(5) 0.041(2) Uani 1 1 d . .
O18 O 0.8345(8) 0.2592(7) -0.0262(5) 0.041(2) Uani 1 1 d . .
O17 O 0.9697(7) 0.1931(7) -0.1638(5) 0.038(2) Uani 1 1 d . .
O16 O 1.0271(7) 0.3004(7) -0.0491(5) 0.038(2) Uani 1 1 d . .
O15 O 1.0152(7) 0.0411(7) 0.1935(5) 0.038(2) Uani 1 1 d . .
O14 O 1.1306(7) 0.2527(7) 0.1028(5) 0.039(2) Uani 1 1 d . .
O13 O 0.8348(7) 0.3787(7) -0.1569(5) 0.042(2) Uani 1 1 d . .
O12 O 0.9734(7) 0.4276(7) 0.0577(6) 0.044(2) Uani 1 1 d . .
O11 O 0.7074(7) -0.0221(7) -0.0719(5) 0.038(2) Uani 1 1 d . .
O10 O 0.8015(8) 0.0845(8) -0.2783(5) 0.042(2) Uani 1 1 d . .
O9 O 0.7859(8) -0.2026(8) 0.0030(6) 0.045(2) Uani 1 1 d . .
O8 O 0.8434(7) -0.0823(8) 0.1237(6) 0.042(2) Uani 1 1 d . .
O7 O 0.6464(8) -0.2285(8) -0.1411(6) 0.048(2) Uani 1 1 d . .
O6 O 1.1177(8) 0.2500(8) 0.2488(5) 0.046(2) Uani 1 1 d . .
O5 O 0.7664(7) 0.0934(8) 0.0475(5) 0.042(2) Uani 1 1 d . .
O4 O 0.6214(8) 0.1940(9) -0.0794(6) 0.055(3) Uani 1 1 d . .
O3 O 0.8426(9) -0.3212(9) 0.1380(7) 0.060(3) Uani 1 1 d . .
O2 O 0.8185(10) 0.1067(10) 0.2027(7) 0.065(3) Uani 1 1 d . .
O1 O 0.6192(11) -0.0892(14) 0.0419(9) 0.087(4) Uani 1 1 d . .
O1W O 0.8667(12) 0.9333(14) 0.6239(9) 0.090(4) Uani 1 1 d U .
O2W O 0.963(4) 0.547(4) 0.359(3) 0.148(16) Uani 0.5 1 d U P
O3W O 0.619(6) 0.615(7) 0.126(5) 0.25(3) Uani 0.5 1 d U P
O4W O 0.805(6) 0.328(7) 0.285(4) 0.27(3) Uani 0.5 1 d U P
O5W O 0.959(4) -0.014(5) 0.015(3) 0.155(17) Uani 0.5 1 d U P

loop_
_atom_site_aniso_label
_atom_site_aniso_U_11
_atom_site_aniso_U_22
_atom_site_aniso_U_33
_atom_site_aniso_U_23
_atom_site_aniso_U_13
_atom_site_aniso_U_12
Sb4 0.0348(4) 0.0214(4) 0.0364(5) 0.0013(3) 0.0014(3) 0.0006(3)
Sb3 0.0382(5) 0.0193(4) 0.0449(5) 0.0017(3) 0.0034(4) -0.0031(3)
Sb2 0.0430(5) 0.0252(4) 0.0400(5) 0.0033(3) 0.0112(4) 0.0005(3)
Sb1 0.0442(5) 0.0284(4) 0.0446(5) -0.0007(4) 0.0101(4) 0.0029(4)
V7 0.0358(11) 0.0173(9) 0.0366(11) 0.0025(8) 0.0024(9) 0.0017(8)
V6 0.0388(11) 0.0175(9) 0.0374(11) -0.0023(8) 0.0032(9) 0.0002(8)
V5 0.0345(11) 0.0280(10) 0.0423(12) -0.0012(9) 0.0063(9) 0.0010(9)
V4 0.0345(11) 0.0243(10) 0.0456(13) 0.0032(9) 0.0069(10) 0.0006(8)
V3 0.0408(12) 0.0286(11) 0.0537(15) 0.0003(10) 0.0130(11) -0.0033(9)
V2 0.0425(13) 0.0305(11) 0.0552(15) 0.0035(11) 0.0127(11) 0.0015(10)
V1 0.0533(16) 0.0509(17) 0.082(2) 0.0042(16) 0.0219(15) -0.0033(13)
O21 0.038(5) 0.021(4) 0.040(5) -0.004(4) 0.007(4) -0.002(3)
O20 0.041(5) 0.027(4) 0.039(5) 0.006(4) 0.009(4) 0.007(4)
O19 0.043(5) 0.026(4) 0.043(5) 0.004(4) 0.000(4) -0.001(4)
O18 0.057(6) 0.026(4) 0.038(5) -0.009(4) 0.014(4) -0.010(4)
O17 0.036(5) 0.024(4) 0.050(5) -0.005(4) 0.008(4) -0.001(4)
O16 0.037(5) 0.024(4) 0.045(5) -0.012(4) 0.003(4) 0.001(4)
O15 0.038(5) 0.025(4) 0.045(5) 0.002(4) 0.007(4) -0.004(4)
O14 0.040(5) 0.029(4) 0.044(5) 0.010(4) 0.010(4) 0.008(4)
O13 0.045(5) 0.025(4) 0.049(6) 0.009(4) 0.005(4) 0.008(4)
O12 0.043(5) 0.021(4) 0.066(7) 0.001(4) 0.014(5) 0.003(4)
O11 0.039(5) 0.023(4) 0.050(5) 0.000(4) 0.011(4) 0.004(4)
O10 0.047(5) 0.035(5) 0.039(5) 0.008(4) 0.005(4) -0.005(4)
O9 0.047(5) 0.031(5) 0.056(6) 0.002(4) 0.014(5) 0.000(4)
O8 0.044(5) 0.028(4) 0.053(6) -0.003(4) 0.013(5) -0.003(4)
O7 0.051(6) 0.026(5) 0.069(7) -0.006(5) 0.022(5) -0.005(4)
O6 0.060(6) 0.030(5) 0.037(5) -0.007(4) 0.001(4) 0.000(4)
O5 0.042(5) 0.034(5) 0.046(5) 0.003(4) 0.010(4) 0.004(4)
O4 0.043(6) 0.045(6) 0.068(7) 0.002(5) 0.005(5) 0.015(5)
O3 0.061(7) 0.044(6) 0.072(8) 0.013(6) 0.017(6) -0.007(5)
O2 0.078(8) 0.054(7) 0.075(8) -0.008(6) 0.042(7) 0.007(6)
O1 0.066(8) 0.087(10) 0.121(13) 0.004(10) 0.048(9) 0.000(8)
O1W 0.090(5) 0.089(5) 0.090(5) 0.000(2) 0.030(2) 0.000(2)
O2W 0.147(16) 0.148(16) 0.148(16) 0.000(2) 0.049(6) 0.000(2)
O3W 0.25(3) 0.25(3) 0.25(3) 0.000(2) 0.083(9) 0.000(2)
O4W 0.27(3) 0.27(3) 0.27(3) 0.000(2) 0.089(10) 0.000(2)
O5W 0.155(17) 0.155(17) 0.155(17) 0.000(2) 0.051(6) 0.000(2)

loop_
_atom_type_symbol
_atom_type_description
_atom_type_scat_dispersion_real
_atom_type_scat_dispersion_imag
_atom_type_scat_source
H H 0.0000 0.0000 'International Tables Vol C Tables 4.2.6.8 and 6.1.1.4'
O O 0.0106 0.0060 'International Tables Vol C Tables 4.2.6.8 and 6.1.1.4'
Sb Sb -0.5866 1.5461 'International Tables Vol C Tables 4.2.6.8 and 6.1.1.4'
V V 0.3005 0.5294 'International Tables Vol C Tables 4.2.6.8 and 6.1.1.4'

loop_
_geom_angle_atom_site_label_1
_geom_angle_atom_site_label_2
_geom_angle_atom_site_label_3
_geom_angle
_geom_angle_site_symmetry_1
_geom_angle_site_symmetry_3
O10 Sb4 O21 95.0(4) . .
O10 Sb4 O20 95.9(4) . .
O21 Sb4 O20 89.3(4) . .
O12 Sb3 O16 92.7(4) . .
O12 Sb3 O14 95.3(4) . .
O16 Sb3 O14 92.6(4) . .
O10 Sb2 O17 95.6(4) . .
O10 Sb2 O15 95.7(4) . 3_755
O17 Sb2 O15 92.1(4) . 3_755
O12 Sb1 O19 98.8(4) . .
O12 Sb1 O18 94.4(4) . .
O19 Sb1 O18 92.2(4) . .
O13 V7 O16 109.0(4) . .
O13 V7 O17 108.7(5) . .
O16 V7 O17 76.8(4) . .
O13 V7 O21 112.1(4) . .
O16 V7 O21 138.8(4) . .
O17 V7 O21 90.3(4) . .
O13 V7 O18 106.5(5) . .
O16 V7 O18 92.0(4) . .
O17 V7 O18 144.8(4) . .
O21 V7 O18 76.2(4) . .
O13 V7 V3 114.7(4) . 3_755
O16 V7 V3 38.3(3) . 3_755
O17 V7 V3 38.5(3) . 3_755
O21 V7 V3 118.8(3) . 3_755
O18 V7 V3 122.6(3) . 3_755
O13 V7 V5 113.2(4) . .
O16 V7 V5 121.4(3) . .
O17 V7 V5 122.4(3) . .
O21 V7 V5 38.0(3) . .
O18 V7 V5 38.3(3) . .
V3 V7 V5 132.11(9) 3_755 .
O6 V6 O14 108.6(5) . .
O6 V6 O15 108.4(5) . .
O14 V6 O15 143.0(4) . .
O6 V6 O20 110.8(5) . 3_755
O14 V6 O20 76.1(4) . 3_755
O15 V6 O20 91.2(4) . 3_755
O6 V6 O19 105.7(5) . .
O14 V6 O19 91.5(4) . .
O15 V6 O19 78.3(4) . .
O20 V6 O19 143.5(4) 3_755 .
O6 V6 V2 111.9(4) . .
O14 V6 V2 122.7(3) . .
O15 V6 V2 38.7(3) . .
O20 V6 V2 121.9(3) 3_755 .
O19 V6 V2 39.6(3) . .
O6 V6 V4 115.0(4) . 3_755
O14 V6 V4 38.3(3) . 3_755
O15 V6 V4 121.4(3) . 3_755
O20 V6 V4 37.8(3) 3_755 3_755
O19 V6 V4 122.2(3) . 3_755
V2 V6 V4 133.11(10) . 3_755
O4 V5 O5 108.2(5) . .
O4 V5 O11 105.7(5) . .
O5 V5 O11 83.6(4) . .
O4 V5 O21 108.7(5) . .
O5 V5 O21 143.1(4) . .
O11 V5 O21 88.2(4) . .
O4 V5 O18 106.5(5) . .
O5 V5 O18 90.7(4) . .
O11 V5 O18 147.5(4) . .
O21 V5 O18 77.3(4) . .
O4 V5 V1 110.0(5) . .
O5 V5 V1 41.6(3) . .
O11 V5 V1 42.2(3) . .
O21 V5 V1 123.3(3) . .
O18 V5 V1 126.7(3) . .
O4 V5 V7 111.1(5) . .
O5 V5 V7 122.7(3) . .
O11 V5 V7 121.9(3) . .
O21 V5 V7 38.3(2) . .
O18 V5 V7 39.1(3) . .
V1 V5 V7 138.86(11) . .
O7 V4 O11 105.5(5) . .
O7 V4 O9 106.8(5) . .
O11 V4 O9 86.2(4) . .
O7 V4 O20 108.0(5) . .
O11 V4 O20 89.0(4) . .
O9 V4 O20 144.9(4) . .
O7 V4 O14 109.2(5) . 3_755
O11 V4 O14 145.0(4) . 3_755
O9 V4 O14 88.6(4) . 3_755
O20 V4 O14 75.8(4) . 3_755
O7 V4 V1 108.8(4) . .
O11 V4 V1 43.7(3) . .
O9 V4 V1 42.8(3) . .
O20 V4 V1 126.0(3) . .
O14 V4 V1 125.1(3) 3_755 .
O7 V4 V6 113.4(4) . 3_755
O11 V4 V6 120.8(3) . 3_755
O9 V4 V6 120.4(3) . 3_755
O20 V4 V6 38.0(3) . 3_755
O14 V4 V6 37.8(3) 3_755 3_755
V1 V4 V6 137.82(11) . 3_755
O3 V3 O8 108.8(6) . .
O3 V3 O9 106.4(5) . .
O8 V3 O9 85.8(4) . .
O3 V3 O16 106.7(5) . 3_755
O8 V3 O16 144.4(4) . 3_755
O9 V3 O16 86.7(4) . 3_755
O3 V3 O17 107.5(5) . 3_755
O8 V3 O17 90.1(4) . 3_755
O9 V3 O17 145.3(4) . 3_755
O16 V3 O17 76.8(4) 3_755 3_755
O3 V3 V1 110.2(5) . .
O8 V3 V1 43.0(3) . .
O9 V3 V1 43.2(3) . .
O16 V3 V1 123.9(3) 3_755 .
O17 V3 V1 126.9(3) 3_755 .
O3 V3 V7 112.4(5) . 3_755
O8 V3 V7 121.2(3) . 3_755
O9 V3 V7 119.0(3) . 3_755
O16 V3 V7 38.3(3) 3_755 3_755
O17 V3 V7 38.5(3) 3_755 3_755
V1 V3 V7 137.34(12) . 3_755
O2 V2 O5 108.3(6) . .
O2 V2 O8 105.3(6) . .
O5 V2 O8 84.4(4) . .
O2 V2 O15 107.1(6) . .
O5 V2 O15 144.5(4) . .
O8 V2 O15 89.0(4) . .
O2 V2 O19 107.3(6) . .
O5 V2 O19 89.1(4) . .
O8 V2 O19 147.2(4) . .
O15 V2 O19 77.9(4) . .
O2 V2 V1 110.0(5) . .
O5 V2 V1 42.5(3) . .
O8 V2 V1 42.1(3) . .
O15 V2 V1 124.3(3) . .
O19 V2 V1 125.9(3) . .
O2 V2 V6 112.1(5) . .
O5 V2 V6 121.3(3) . .
O8 V2 V6 121.8(3) . .
O15 V2 V6 38.6(3) . .
O19 V2 V6 39.2(3) . .
V1 V2 V6 137.94(12) . .
O1 V1 O8 111.1(7) . .
O1 V1 O9 111.1(7) . .
O8 V1 O9 84.8(4) . .
O1 V1 O5 109.9(7) . .
O8 V1 O5 82.5(4) . .
O9 V1 O5 138.9(4) . .
O1 V1 O11 109.1(7) . .
O8 V1 O11 139.7(4) . .
O9 V1 O11 83.5(4) . .
O5 V1 O11 81.6(4) . .
O1 V1 V3 115.1(6) . .
O8 V1 V3 42.2(3) . .
O9 V1 V3 42.9(3) . .
O5 V1 V3 117.5(3) . .
O11 V1 V3 119.1(3) . .
O1 V1 V4 114.0(6) . .
O8 V1 V4 119.2(3) . .
O9 V1 V4 41.9(3) . .
O5 V1 V4 116.3(3) . .
O11 V1 V4 41.8(3) . .
V3 V1 V4 81.86(11) . .
O1 V1 V2 114.8(6) . .
O8 V1 V2 41.6(3) . .
O9 V1 V2 118.3(3) . .
O5 V1 V2 41.1(3) . .
O11 V1 V2 115.9(3) . .
V3 V1 V2 80.59(11) . .
V4 V1 V2 131.09(13) . .
O1 V1 V5 113.2(6) . .
O8 V1 V5 116.5(3) . .
O9 V1 V5 117.1(3) . .
O5 V1 V5 40.7(3) . .
O11 V1 V5 41.0(3) . .
V3 V1 V5 131.65(13) . .
V4 V1 V5 79.67(11) . .
V2 V1 V5 78.87(10) . .
V5 O21 V7 103.8(4) . .
V5 O21 Sb4 116.0(4) . .
V7 O21 Sb4 138.6(5) . .
V4 O20 V6 104.2(4) . 3_755
V4 O20 Sb4 116.9(5) . .
V6 O20 Sb4 138.7(5) 3_755 .
Sb1 O19 V6 138.1(5) . .
Sb1 O19 V2 120.7(5) . .
V6 O19 V2 101.1(4) . .
Sb1 O18 V5 119.8(5) . .
Sb1 O18 V7 137.6(5) . .
V5 O18 V7 102.6(4) . .
V7 O17 V3 103.0(4) . 3_755
V7 O17 Sb2 138.9(5) . .
V3 O17 Sb2 118.1(5) 3_755 .
V3 O16 V7 103.4(4) 3_755 .
V3 O16 Sb3 116.6(4) 3_755 .
V7 O16 Sb3 139.9(5) . .
V6 O15 V2 102.7(4) . .
V6 O15 Sb2 138.5(5) . 3_755
V2 O15 Sb2 118.4(4) . 3_755
V6 O14 V4 103.9(4) . 3_755
V6 O14 Sb3 141.6(5) . .
V4 O14 Sb3 114.4(5) 3_755 .
Sb1 O12 Sb3 132.6(5) . .
V4 O11 V5 149.2(5) . .
V4 O11 V1 94.5(4) . .
V5 O11 V1 96.8(4) . .
Sb4 O10 Sb2 132.9(5) . .
V4 O9 V3 151.1(6) . .
V4 O9 V1 95.3(4) . .
V3 O9 V1 94.0(5) . .
V3 O8 V2 149.3(6) . .
V3 O8 V1 94.8(4) . .
V2 O8 V1 96.3(4) . .
V2 O5 V5 148.5(6) . .
V2 O5 V1 96.4(4) . .
V5 O5 V1 97.6(5) . .

loop_
_geom_bond_atom_site_label_1
_geom_bond_atom_site_label_2
_geom_bond_distance
_geom_bond_site_symmetry_2
Sb4 O10 1.930(10) .
Sb4 O21 1.985(8) .
Sb4 O20 1.988(8) .
Sb3 O12 1.957(10) .
Sb3 O16 1.967(8) .
Sb3 O14 1.982(9) .
Sb2 O10 1.938(10) .
Sb2 O17 1.991(9) .
Sb2 O15 1.991(9) 3_755
Sb1 O12 1.946(10) .
Sb1 O19 1.948(9) .
Sb1 O18 1.958(9) .
V7 O13 1.600(9) .
V7 O16 1.967(9) .
V7 O17 1.969(10) .
V7 O21 1.973(9) .
V7 O18 2.000(10) .
V7 V3 3.085(3) 3_755
V7 V5 3.095(3) .
V6 O6 1.585(9) .
V6 O14 1.949(9) .
V6 O15 1.957(9) .
V6 O20 1.958(9) 3_755
V6 O19 1.972(9) .
V6 V2 3.059(3) .
V6 V4 3.084(3) 3_755
V5 O4 1.589(10) .
V5 O5 1.924(10) .
V5 O11 1.931(9) .
V5 O21 1.961(9) .
V5 O18 1.967(9) .
V5 V1 2.922(4) .
V4 O7 1.586(10) .
V4 O11 1.908(9) .
V4 O9 1.915(11) .
V4 O20 1.950(9) .
V4 O14 1.969(9) 3_755
V4 V1 2.854(4) .
V4 V6 3.084(3) 3_755
V3 O3 1.592(11) .
V3 O8 1.914(10) .
V3 O9 1.937(10) .
V3 O16 1.965(9) 3_755
V3 O17 1.972(9) 3_755
V3 V1 2.840(4) .
V3 V7 3.085(3) 3_755
V2 O2 1.591(12) .
V2 O5 1.905(10) .
V2 O8 1.922(9) .
V2 O15 1.959(9) .
V2 O19 1.989(9) .
V2 V1 2.880(4) .
V1 O1 1.625(14) .
V1 O8 1.943(10) .
V1 O9 1.947(10) .
V1 O5 1.958(10) .
V1 O11 1.977(10) .
O20 V6 1.957(9) 3_755
O17 V3 1.972(9) 3_755
O16 V3 1.965(9) 3_755
O15 Sb2 1.991(9) 3_755
O14 V4 1.969(9) 3_755
O5W O5W 1.45(9) 3_755
